data_1550276
loop_
_publ_author_name
'Zouihri, Hafid'
'El Korchi, Khadija'
'Yamni, Khalid'
'Tijani, Najib'

_publ_section_title
;
 Dithiobis(formamidinium) bis(hydrogen sulfate)
;
_journal_coeditor_code BT4077
_journal_issue 11
_journal_name_full IUCrData
_journal_page_first x181540
_journal_paper_doi 10.1107/S2414314618015407
_journal_volume 3
_journal_year 2018
_chemical_formula_iupac 'C2 H8 N4 S2 2+, 2H O4 S -'
_chemical_formula_moiety 'C2 H8 N4 S2 2+, 2(H O4 S -)'
_chemical_formula_sum 'C2 H10 N4 O8 S4'
_chemical_formula_weight 346.38
_chemical_name_systematic
;
Dithiobis(formamidinium) bis(hydrogen sulfate)
;
_space_group_crystal_system triclinic
_space_group_IT_number 2
_space_group_name_Hall '-P 1'
_space_group_name_H-M_alt 'P -1'
_symmetry_space_group_name_Hall '-P 1'
_symmetry_space_group_name_H-M 'P -1'
_atom_sites_solution_hydrogens difmap
_audit_creation_method SHELXL-2014/7
_cell_angle_alpha 106.521(2)
_cell_angle_beta 96.067(2)
_cell_angle_gamma 95.618(2)
_cell_formula_units_Z 2
_cell_length_a 5.1371(2)
_cell_length_b 9.5237(4)
_cell_length_c 12.9884(6)
_cell_measurement_reflns_used 278
_cell_measurement_temperature 293(2)
_cell_measurement_theta_max 31.2
_cell_measurement_theta_min 1.2
_cell_volume 600.32(4)
_computing_cell_refinement
;
SAINT (Bruker, 2009)
;
_computing_data_collection
;
APEX2 (Bruker, 2009)
;
_computing_data_reduction
;
SAINT (Bruker, 2009)
;
_computing_molecular_graphics
;
PLATON (Spek, 2009)
;
_computing_publication_material
;
publCIF (Westrip, 2010)
;
_computing_structure_refinement
;
SHELXL2014 (Sheldrick, 2015b)
;
_computing_structure_solution
;
SHELXT (Sheldrick, 2015a)
;
_diffrn_ambient_temperature 293(2)
_diffrn_measured_fraction_theta_full 0.996
_diffrn_measured_fraction_theta_max 0.997
_diffrn_measurement_device 'Bruker X8 APEXII CCD area-detector'
_diffrn_measurement_method '\w and \f'
_diffrn_radiation_monochromator graphite
_diffrn_radiation_source 'fine-focus sealed tube'
_diffrn_radiation_type MoK\a
_diffrn_radiation_wavelength 0.71073
_diffrn_reflns_av_R_equivalents 0.0314
_diffrn_reflns_av_unetI/netI 0.0208
_diffrn_reflns_limit_h_max 6
_diffrn_reflns_limit_h_min -6
_diffrn_reflns_limit_k_max 12
_diffrn_reflns_limit_k_min -12
_diffrn_reflns_limit_l_max 17
_diffrn_reflns_limit_l_min -17
_diffrn_reflns_number 14082
_diffrn_reflns_theta_full 25.242
_diffrn_reflns_theta_max 28.000
_diffrn_reflns_theta_min 3.165
_exptl_absorpt_coefficient_mu 0.831
_exptl_absorpt_correction_T_max 0.905
_exptl_absorpt_correction_T_min 0.844
_exptl_absorpt_correction_type multi-scan
_exptl_absorpt_process_details
;
(SADABS; Bruker, 2009)
;
_exptl_crystal_colour colourless
_exptl_crystal_density_diffrn 1.916
_exptl_crystal_density_method 'not measured'
_exptl_crystal_description prism
_exptl_crystal_F_000 356
_exptl_crystal_size_max 0.21
_exptl_crystal_size_mid 0.17
_exptl_crystal_size_min 0.12
_refine_diff_density_max 0.342
_refine_diff_density_min -0.532
_refine_ls_extinction_method none
_refine_ls_goodness_of_fit_ref 1.112
_refine_ls_hydrogen_treatment refall
_refine_ls_matrix_type full
_refine_ls_number_parameters 203
_refine_ls_number_reflns 2892
_refine_ls_number_restraints 10
_refine_ls_restrained_S_all 1.111
_refine_ls_R_factor_all 0.0394
_refine_ls_R_factor_gt 0.0357
_refine_ls_shift/su_max 0.000
_refine_ls_shift/su_mean 0.000
_refine_ls_structure_factor_coef Fsqd
_refine_ls_weighting_details 'w=1/[\s^2^(Fo^2^)+(0.0418P)^2^+0.7302P] where P=(Fo^2^+2Fc^2^)/3'
_refine_ls_weighting_scheme calc
_refine_ls_wR_factor_gt 0.0984
_refine_ls_wR_factor_ref 0.1000
_reflns_number_gt 2625
_reflns_number_total 2892
_reflns_threshold_expression 'I > 2\s(I)'
_cod_data_source_file bt4077sup1.cif
_cod_data_source_block I
_cod_database_code 1550276
_shelx_space_group_comment
;
The symmetry employed for this shelxl refinement is uniquely defined
by the following loop, which should always be used as a source of
symmetry information in preference to the above space-group names.
They are only intended as comments.
;

loop_
_space_group_symop_operation_xyz
'x, y, z'
'-x, -y, -z'

loop_
_atom_site_type_symbol
_atom_site_label
_atom_site_fract_x
_atom_site_fract_y
_atom_site_fract_z
_atom_site_U_iso_or_equiv
_atom_site_adp_type
_atom_site_calc_flag
_atom_site_occupancy
S S3 0.22662(11) 0.20042(6) 0.54402(4) 0.02342(14) Uani d 1
S S4 0.65664(11) 0.82235(6) 0.03004(5) 0.02686(14) Uani d 1
S S1 0.98932(13) 0.25348(7) 0.22595(5) 0.03335(16) Uani d 1
S S2 1.16936(12) 0.46501(7) 0.28680(5) 0.03345(16) Uani d 1
O O3 -0.0718(3) 0.19092(19) 0.55064(15) 0.0307(4) Uani d 1
O O6 0.6665(5) 0.6659(2) -0.01074(18) 0.0465(5) Uani d 1
O O1 0.2632(4) 0.07584(18) 0.45047(15) 0.0346(4) Uani d 1
O O4 0.2952(4) 0.33873(18) 0.52202(16) 0.0368(4) Uani d 1
N N2 0.6532(5) 0.1055(2) 0.30371(18) 0.0327(5) Uani d 1
O O5 0.8279(4) 0.8898(2) 0.13095(16) 0.0428(5) Uani d 1
O O2 0.3620(4) 0.1912(2) 0.64396(17) 0.0461(5) Uani d 1
N N3 1.1645(5) 0.6848(3) 0.20735(19) 0.0372(5) Uani d 1
N N1 0.6973(4) 0.3550(2) 0.38724(18) 0.0298(4) Uani d 1
O O7 0.3693(4) 0.8386(3) 0.0499(2) 0.0522(6) Uani d 1
N N4 0.8166(5) 0.5039(3) 0.1312(2) 0.0454(6) Uani d 1
O O8 0.7077(5) 0.8946(3) -0.05202(18) 0.0538(6) Uani d 1
C C2 1.0307(5) 0.5578(3) 0.19805(19) 0.0283(5) Uani d 1
C C1 0.7569(5) 0.2408(2) 0.31604(18) 0.0250(4) Uani d 1
H H4A 0.744(6) 0.418(2) 0.117(3) 0.047(10) Uiso d 1
H H3A 1.112(6) 0.743(3) 0.173(2) 0.039(8) Uiso d 1
H H1A 0.585(5) 0.340(3) 0.427(2) 0.027(7) Uiso d 1
H H1B 0.767(6) 0.442(2) 0.394(3) 0.041(9) Uiso d 1
H H3B 1.303(5) 0.715(4) 0.254(2) 0.051(10) Uiso d 1
H H2A 0.710(6) 0.036(3) 0.259(2) 0.040(8) Uiso d 1
H H2B 0.530(5) 0.091(4) 0.341(2) 0.042(9) Uiso d 1
H H3 -0.139(9) 0.108(3) 0.553(4) 0.087(15) Uiso d 1
H H4B 0.749(8) 0.553(4) 0.091(3) 0.073(13) Uiso d 1
H H7 0.329(9) 0.925(3) 0.057(4) 0.081(15) Uiso d 1

loop_
_atom_site_aniso_label
_atom_site_aniso_U_11
_atom_site_aniso_U_22
_atom_site_aniso_U_33
_atom_site_aniso_U_12
_atom_site_aniso_U_13
_atom_site_aniso_U_23
S3 0.0233(3) 0.0185(2) 0.0279(3) -0.00014(18) 0.0047(2) 0.0066(2)
S4 0.0270(3) 0.0264(3) 0.0278(3) 0.0039(2) 0.0031(2) 0.0091(2)
S1 0.0396(3) 0.0294(3) 0.0326(3) 0.0053(2) 0.0146(3) 0.0081(2)
S2 0.0308(3) 0.0365(3) 0.0343(3) -0.0032(2) -0.0046(2) 0.0182(3)
O3 0.0252(8) 0.0272(8) 0.0410(10) 0.0020(7) 0.0101(7) 0.0110(7)
O6 0.0561(13) 0.0266(9) 0.0483(12) 0.0042(8) -0.0073(10) 0.0035(8)
O1 0.0395(10) 0.0209(8) 0.0425(10) 0.0032(7) 0.0172(8) 0.0040(7)
O4 0.0423(10) 0.0188(8) 0.0522(11) 0.0004(7) 0.0196(9) 0.0120(7)
N2 0.0431(12) 0.0221(10) 0.0320(11) 0.0024(9) 0.0103(9) 0.0057(8)
O5 0.0462(11) 0.0388(10) 0.0338(10) 0.0094(9) -0.0043(8) -0.0021(8)
O2 0.0399(11) 0.0582(13) 0.0386(11) -0.0044(9) -0.0085(8) 0.0207(10)
N3 0.0403(13) 0.0347(11) 0.0361(12) -0.0055(9) -0.0085(10) 0.0183(10)
N1 0.0386(12) 0.0211(9) 0.0327(11) 0.0069(8) 0.0135(9) 0.0086(8)
O7 0.0286(10) 0.0588(14) 0.0850(17) 0.0120(9) 0.0161(10) 0.0416(13)
N4 0.0394(13) 0.0433(14) 0.0488(15) -0.0068(11) -0.0173(11) 0.0188(12)
O8 0.0746(16) 0.0570(13) 0.0477(12) 0.0240(12) 0.0308(11) 0.0312(11)
C2 0.0271(11) 0.0331(12) 0.0252(11) 0.0022(9) 0.0011(9) 0.0109(9)
C1 0.0286(11) 0.0246(10) 0.0239(10) 0.0065(8) 0.0028(8) 0.0100(8)

loop_
_atom_type_symbol
_atom_type_description
_atom_type_scat_dispersion_real
_atom_type_scat_dispersion_imag
_atom_type_scat_source
S S 0.1246 0.1234 'International Tables Vol C Tables 4.2.6.8 and 6.1.1.4'
O O 0.0106 0.0060 'International Tables Vol C Tables 4.2.6.8 and 6.1.1.4'
C C 0.0033 0.0016 'International Tables Vol C Tables 4.2.6.8 and 6.1.1.4'
N N 0.0061 0.0033 'International Tables Vol C Tables 4.2.6.8 and 6.1.1.4'
H H 0.0000 0.0000 'International Tables Vol C Tables 4.2.6.8 and 6.1.1.4'

loop_
_geom_angle_atom_site_label_1
_geom_angle_atom_site_label_2
_geom_angle_atom_site_label_3
_geom_angle
O2 S3 O4 114.18(13)
O2 S3 O1 111.76(13)
O4 S3 O1 109.77(11)
O2 S3 O3 108.85(12)
O4 S3 O3 104.91(11)
O1 S3 O3 106.89(10)
O5 S4 O6 112.33(12)
O5 S4 O8 112.41(15)
O6 S4 O8 110.66(14)
O5 S4 O7 108.55(14)
O6 S4 O7 105.97(14)
O8 S4 O7 106.52(13)
C1 S1 S2 103.40(8)
C2 S2 S1 104.56(9)
S3 O3 H3 113(3)
C1 N2 H2A 118(2)
C1 N2 H2B 119(2)
H2A N2 H2B 123(3)
C2 N3 H3A 123(2)
C2 N3 H3B 119(2)
H3A N3 H3B 118(3)
C1 N1 H1A 117.7(19)
C1 N1 H1B 122(2)
H1A N1 H1B 121(3)
S4 O7 H7 114(3)
C2 N4 H4A 124(2)
C2 N4 H4B 121(3)
H4A N4 H4B 114(4)
N4 C2 N3 123.5(2)
N4 C2 S2 122.9(2)
N3 C2 S2 113.63(18)
N1 C1 N2 123.5(2)
N1 C1 S1 123.21(18)
N2 C1 S1 113.31(18)

loop_
_geom_bond_atom_site_label_1
_geom_bond_atom_site_label_2
_geom_bond_distance
S3 O2 1.436(2)
S3 O4 1.4441(17)
S3 O1 1.4803(18)
S3 O3 1.5397(18)
S4 O5 1.4393(19)
S4 O6 1.440(2)
S4 O8 1.456(2)
S4 O7 1.540(2)
S1 C1 1.777(2)
S1 S2 2.0282(9)
S2 C2 1.774(2)
O3 H3 0.840(19)
N2 C1 1.304(3)
N2 H2A 0.846(18)
N2 H2B 0.861(18)
N3 C2 1.299(3)
N3 H3A 0.858(18)
N3 H3B 0.849(18)
N1 C1 1.298(3)
N1 H1A 0.847(17)
N1 H1B 0.845(18)
O7 H7 0.851(19)
N4 C2 1.289(3)
N4 H4A 0.828(18)
N4 H4B 0.859(19)

loop_
_geom_hbond_atom_site_label_D
_geom_hbond_atom_site_label_H
_geom_hbond_atom_site_label_A
_geom_hbond_site_symmetry_A
_geom_hbond_distance_DH
_geom_hbond_distance_HA
_geom_hbond_distance_DA
_geom_hbond_angle_DHA
N4 H4A O6 2_665 0.828(18) 2.33(3) 2.860(3) 123(3)
N3 H3A O5 . 0.858(18) 2.24(2) 3.032(3) 153(3)
N3 H3A O7 1_655 0.858(18) 2.48(3) 3.048(3) 125(3)
N1 H1A O4 . 0.847(17) 2.028(18) 2.866(3) 170(3)
N1 H1B O4 2_666 0.845(18) 2.14(3) 2.813(3) 136(3)
N3 H3B O2 2_766 0.849(18) 2.017(19) 2.861(3) 173(3)
N2 H2A O5 1_545 0.846(18) 2.033(19) 2.868(3) 169(3)
N2 H2B O1 . 0.861(18) 2.099(19) 2.955(3) 172(3)
O3 H3 O1 2_556 0.840(19) 1.79(2) 2.628(2) 175(5)
N4 H4B O6 . 0.859(19) 1.97(2) 2.815(3) 168(4)
O7 H7 O8 2_675 0.851(19) 1.76(2) 2.602(3) 168(5)
N4 H4A O6 2_665 0.828(18) 2.33(3) 2.860(3) 123(3)
N3 H3A O5 . 0.858(18) 2.24(2) 3.032(3) 153(3)
N3 H3A O7 1_655 0.858(18) 2.48(3) 3.048(3) 125(3)
N1 H1A O4 . 0.847(17) 2.028(18) 2.866(3) 170(3)
N1 H1B O4 2_666 0.845(18) 2.14(3) 2.813(3) 136(3)
N3 H3B O2 2_766 0.849(18) 2.017(19) 2.861(3) 173(3)
N2 H2A O5 1_545 0.846(18) 2.033(19) 2.868(3) 169(3)
N2 H2B O1 . 0.861(18) 2.099(19) 2.955(3) 172(3)
O3 H3 O1 2_556 0.840(19) 1.79(2) 2.628(2) 175(5)
N4 H4B O6 . 0.859(19) 1.97(2) 2.815(3) 168(4)
O7 H7 O8 2_675 0.851(19) 1.76(2) 2.602(3) 168(5)

_cod_database_fobs_code 1550276
